data_4034389
loop_
_publ_author_name
'Hoffmann, Hendrik'
'Mukanov, Diana'
'Ganschow, Michael'
'Rominger, Frank'
'Freudenberg, Jan'
'Bunz, Uwe H. F.'

_publ_section_title
;
 2,3-Dihalo- and 2,3,6,7-Tetrahaloanthracenes by Vollhardt Trimerization.
;
_journal_issue 15
_journal_name_full 'The Journal of organic chemistry'
_journal_page_first 9826
_journal_page_last 9834
_journal_paper_doi 10.1021/acs.joc.9b01567
_journal_volume 84
_journal_year 2019
_chemical_formula_sum 'C56 H84 O2 Si6'
_chemical_formula_weight 957.77
_chemical_name_common '17 in manuscript'
_space_group_crystal_system monoclinic
_space_group_IT_number 14
_space_group_name_Hall '-P 2ybc'
_space_group_name_H-M_alt 'P 1 21/c 1'
_atom_sites_solution_hydrogens geom
_audit_creation_method SHELXL-2017/1
_cell_angle_alpha 90
_cell_angle_beta 105.989(2)
_cell_angle_gamma 90
_cell_formula_units_Z 4
_cell_length_a 25.7420(7)
_cell_length_b 12.1620(2)
_cell_length_c 18.7326(4)
_cell_measurement_reflns_used 47530
_cell_measurement_temperature 100(2)
_cell_measurement_theta_max 69.31
_cell_measurement_theta_min 3.57
_cell_volume 5637.8(2)
_computing_cell_refinement 'X-Area Recipe 1.33.0.0 (STOE, 2015)'
_computing_data_collection 'X-Area Pilatus3_SV 1.31.144.0 (STOE, 2018)'
_computing_data_reduction 'X-Area Integrate 1.73.0.0 (STOE, 2018)'
_computing_molecular_graphics 'Bruker SHELXTL'
_computing_publication_material 'Bruker SHELXTL'
_computing_structure_refinement 'SHELXL-2017/1 (Sheldrick, 2017)'
_computing_structure_solution 'SHELXT-2014 (Sheldrick 2014)'
_diffrn_ambient_temperature 100(2)
_diffrn_detector_area_resol_mean 5.81
_diffrn_measured_fraction_theta_full 0.976
_diffrn_measured_fraction_theta_max 0.969
_diffrn_measurement_device_type 'STOE Stadivari'
_diffrn_measurement_method 'rotation method, \w scans'
_diffrn_radiation_type CuK\a
_diffrn_radiation_wavelength 1.54178
_diffrn_reflns_av_R_equivalents 0.0329
_diffrn_reflns_av_unetI/netI 0.0278
_diffrn_reflns_Laue_measured_fraction_full 0.976
_diffrn_reflns_Laue_measured_fraction_max 0.969
_diffrn_reflns_limit_h_max 31
_diffrn_reflns_limit_h_min -20
_diffrn_reflns_limit_k_max 14
_diffrn_reflns_limit_k_min -14
_diffrn_reflns_limit_l_max 18
_diffrn_reflns_limit_l_min -22
_diffrn_reflns_number 35402
_diffrn_reflns_point_group_measured_fraction_full 0.976
_diffrn_reflns_point_group_measured_fraction_max 0.969
_diffrn_reflns_theta_full 67.679
_diffrn_reflns_theta_max 68.293
_diffrn_reflns_theta_min 4.050
_diffrn_source 'Genix3D Cu HF'
_exptl_absorpt_coefficient_mu 1.669
_exptl_absorpt_correction_T_max 1.618
_exptl_absorpt_correction_T_min 0.635
_exptl_absorpt_correction_type multi-scan
_exptl_absorpt_process_details 'STOE X-AREA LANA'
_exptl_crystal_colour darkred
_exptl_crystal_density_diffrn 1.128
_exptl_crystal_description brick
_exptl_crystal_F_000 2080
_exptl_crystal_size_max 0.203
_exptl_crystal_size_mid 0.062
_exptl_crystal_size_min 0.039
_refine_diff_density_max 0.387
_refine_diff_density_min -0.334
_refine_diff_density_rms 0.052
_refine_ls_extinction_method none
_refine_ls_goodness_of_fit_ref 1.057
_refine_ls_hydrogen_treatment constr
_refine_ls_matrix_type full
_refine_ls_number_parameters 612
_refine_ls_number_reflns 10014
_refine_ls_number_restraints 411
_refine_ls_restrained_S_all 1.090
_refine_ls_R_factor_all 0.0622
_refine_ls_R_factor_gt 0.0463
_refine_ls_shift/su_max 0.034
_refine_ls_shift/su_mean 0.001
_refine_ls_structure_factor_coef Fsqd
_refine_ls_weighting_details 'w=1/[\s^2^(Fo^2^)+(0.0451P)^2^+5.8534P] where P=(Fo^2^+2Fc^2^)/3'
_refine_ls_weighting_scheme calc
_refine_ls_wR_factor_gt 0.1062
_refine_ls_wR_factor_ref 0.1169
_reflns_Friedel_coverage 0.000
_reflns_number_gt 8164
_reflns_number_total 10014
_reflns_threshold_expression 'I > 2\s(I)'
_cod_data_source_file jo9b01567_si_001.cif
_cod_data_source_block heh20
_cod_original_sg_symbol_H-M 'P 21/c'
_cod_database_code 4034389
_shelx_shelxl_version_number 2017/1
_shelx_space_group_comment
; 
The symmetry employed for this shelxl refinement is uniquely defined 
by the following loop, which should always be used as a source of 
symmetry information in preference to the above space-group names. 
They are only intended as comments. 
;
_shelx_estimated_absorpt_t_min 0.728
_shelx_estimated_absorpt_t_max 0.938
_exptl_absorpt_special_details 'X-Area LANA 1.70.0.0 (STOE, 2017)'

loop_
_space_group_symop_operation_xyz
'x, y, z'
'-x, y+1/2, -z+1/2'
'-x, -y, -z'
'x, -y-1/2, z-1/2'

loop_
_atom_site_label
_atom_site_type_symbol
_atom_site_fract_x
_atom_site_fract_y
_atom_site_fract_z
_atom_site_U_iso_or_equiv
_atom_site_adp_type
_atom_site_occupancy
_atom_site_site_symmetry_order
_atom_site_calc_flag
_atom_site_refinement_flags_posn
_atom_site_refinement_flags_adp
_atom_site_refinement_flags_occupancy
_atom_site_disorder_assembly
_atom_site_disorder_group
Si1 Si 0.26728(2) 0.42364(5) 0.17283(3) 0.02125(14) Uani 1 1 d D . . . .
Si2 Si 0.23674(3) 0.55014(6) 0.82946(3) 0.02756(16) Uani 1 1 d D . . . .
Si3 Si -0.03581(2) 0.21277(5) 0.45001(3) 0.02597(15) Uani 1 1 d D . . . .
Si4 Si -0.00162(3) 0.34012(5) 0.64224(3) 0.02534(15) Uani 1 1 d D . . . .
Si5 Si 0.54038(2) 0.74397(5) 0.56981(3) 0.02461(15) Uani 1 1 d D . . . .
Si6 Si 0.49865(2) 0.69407(5) 0.35928(3) 0.02262(14) Uani 1 1 d D . . . .
C1 C 0.30404(8) 0.50462(18) 0.33384(11) 0.0197(4) Uani 1 1 d D . . . .
C2 C 0.28993(9) 0.47034(19) 0.27060(12) 0.0236(5) Uani 1 1 d D . . . .
C3 C 0.19415(9) 0.49351(19) 0.66448(11) 0.0208(5) Uani 1 1 d D . . . .
C4 C 0.20962(9) 0.5182(2) 0.72945(12) 0.0259(5) Uani 1 1 d D . . . .
C11 C 0.31849(8) 0.54187(18) 0.40903(11) 0.0188(4) Uani 1 1 d D . . . .
C12 C 0.28334(8) 0.52282(17) 0.45263(11) 0.0182(4) Uani 1 1 d D . . . .
C13 C 0.23236(8) 0.46963(18) 0.42413(11) 0.0193(4) Uani 1 1 d D . . . .
H13 H 0.222062 0.446686 0.373701 0.023 Uiso 1 1 calc R U . . .
C14 C 0.19787(8) 0.45050(18) 0.46652(11) 0.0187(4) Uani 1 1 d D . . . .
C15 C 0.14560(8) 0.39430(18) 0.43307(11) 0.0207(5) Uani 1 1 d D . . . .
O15 O 0.13192(6) 0.36665(14) 0.36745(8) 0.0286(4) Uani 1 1 d D . . . .
C16 C 0.11077(8) 0.37352(18) 0.48252(11) 0.0197(4) Uani 1 1 d D . . . .
C17 C 0.06184(8) 0.31865(19) 0.45535(12) 0.0219(5) Uani 1 1 d D . . . .
H17 H 0.052457 0.293452 0.405426 0.026 Uiso 1 1 calc R U . . .
C18 C 0.02566(8) 0.29860(19) 0.49778(11) 0.0220(5) Uani 1 1 d D . . . .
C19 C 0.03982(9) 0.34077(19) 0.57207(12) 0.0224(5) Uani 1 1 d D . . . .
C20 C 0.08990(9) 0.39148(18) 0.59936(12) 0.0217(5) Uani 1 1 d D . . . .
H20 H 0.099870 0.415977 0.649452 0.026 Uiso 1 1 calc R U . . .
C21 C 0.12642(8) 0.40837(18) 0.55702(11) 0.0199(4) Uani 1 1 d D . . . .
C22 C 0.17811(8) 0.46269(18) 0.58783(11) 0.0200(4) Uani 1 1 d D . . . .
C23 C 0.21236(8) 0.48386(18) 0.54343(11) 0.0183(4) Uani 1 1 d D . . . .
C24 C 0.26329(8) 0.53728(18) 0.57220(11) 0.0193(4) Uani 1 1 d D . . . .
H24 H 0.273707 0.559599 0.622750 0.023 Uiso 1 1 calc R U . . .
C25 C 0.29743(8) 0.55727(18) 0.52952(11) 0.0188(4) Uani 1 1 d D . . . .
C26 C 0.34956(8) 0.61277(18) 0.56348(11) 0.0201(4) Uani 1 1 d D . . . .
O26 O 0.36239(6) 0.64274(14) 0.62849(8) 0.0289(4) Uani 1 1 d D . . . .
C27 C 0.38535(8) 0.63033(18) 0.51476(11) 0.0202(4) Uani 1 1 d D . . . .
C28 C 0.43598(9) 0.67664(19) 0.54497(12) 0.0230(5) Uani 1 1 d D . . . .
H28 H 0.445143 0.699301 0.595432 0.028 Uiso 1 1 calc R U . . .
C29 C 0.47428(9) 0.69185(18) 0.50536(11) 0.0217(5) Uani 1 1 d D . . . .
C30 C 0.45764(9) 0.66506(18) 0.42768(12) 0.0217(5) Uani 1 1 d D . . . .
C31 C 0.40654(8) 0.61873(18) 0.39824(11) 0.0210(5) Uani 1 1 d D . . . .
H31 H 0.395834 0.600852 0.346885 0.025 Uiso 1 1 calc R U . . .
C32 C 0.37016(8) 0.59711(18) 0.44007(11) 0.0190(4) Uani 1 1 d D . . . .
C41 C 0.27614(10) 0.5452(2) 0.11496(12) 0.0276(5) Uani 1 1 d D . . . .
H41 H 0.261622 0.524304 0.061534 0.033 Uiso 1 1 calc R U . . .
C42 C 0.33623(11) 0.5729(2) 0.12870(14) 0.0401(6) Uani 1 1 d D . . . .
H42A H 0.340023 0.637295 0.099119 0.060 Uiso 1 1 calc R U . . .
H42B H 0.354978 0.510112 0.114258 0.060 Uiso 1 1 calc R U . . .
H42C H 0.352094 0.588860 0.181503 0.060 Uiso 1 1 calc R U . . .
C43 C 0.24494(12) 0.6466(2) 0.12883(15) 0.0417(7) Uani 1 1 d D . . . .
H43A H 0.250997 0.707602 0.097919 0.062 Uiso 1 1 calc R U . . .
H43B H 0.257606 0.667425 0.181301 0.062 Uiso 1 1 calc R U . . .
H43C H 0.206268 0.629485 0.116127 0.062 Uiso 1 1 calc R U . . .
C44 C 0.31352(9) 0.3075(2) 0.16315(12) 0.0257(5) Uani 1 1 d D . . . .
H44 H 0.351233 0.337010 0.177668 0.031 Uiso 1 1 calc R U . . .
C45 C 0.30165(11) 0.2676(2) 0.08243(13) 0.0334(6) Uani 1 1 d D . . . .
H45A H 0.327673 0.210368 0.079076 0.050 Uiso 1 1 calc R U . . .
H45B H 0.304769 0.329486 0.050357 0.050 Uiso 1 1 calc R U . . .
H45C H 0.264950 0.237526 0.066381 0.050 Uiso 1 1 calc R U . . .
C46 C 0.31203(10) 0.2107(2) 0.21473(13) 0.0320(5) Uani 1 1 d D . . . .
H46A H 0.339391 0.156465 0.211326 0.048 Uiso 1 1 calc R U . . .
H46B H 0.276183 0.176509 0.199928 0.048 Uiso 1 1 calc R U . . .
H46C H 0.319552 0.237194 0.265981 0.048 Uiso 1 1 calc R U . . .
C47 C 0.19463(9) 0.3752(2) 0.15043(12) 0.0273(5) Uani 1 1 d D . . . .
H47 H 0.195549 0.295714 0.164360 0.033 Uiso 1 1 calc R U . . .
C48 C 0.16678(10) 0.3823(2) 0.06687(13) 0.0332(6) Uani 1 1 d D . . . .
H48A H 0.130106 0.352455 0.056605 0.050 Uiso 1 1 calc R U . . .
H48B H 0.187433 0.339759 0.039633 0.050 Uiso 1 1 calc R U . . .
H48C H 0.165020 0.459348 0.050985 0.050 Uiso 1 1 calc R U . . .
C49 C 0.16028(10) 0.4342(3) 0.19344(14) 0.0431(7) Uani 1 1 d D . . . .
H49A H 0.123098 0.406666 0.177228 0.065 Uiso 1 1 calc R U . . .
H49B H 0.160470 0.513444 0.183947 0.065 Uiso 1 1 calc R U . . .
H49C H 0.175252 0.420379 0.246693 0.065 Uiso 1 1 calc R U . . .
C51 C 0.21230(9) 0.4382(2) 0.88153(12) 0.0282(5) Uani 1 1 d D . . . .
H51 H 0.224822 0.457036 0.935530 0.034 Uiso 1 1 calc R U . . .
C52 C 0.23621(11) 0.3257(2) 0.87164(14) 0.0353(6) Uani 1 1 d D . . . .
H52A H 0.223695 0.270857 0.901453 0.053 Uiso 1 1 calc R U . . .
H52B H 0.275746 0.329911 0.887985 0.053 Uiso 1 1 calc R U . . .
H52C H 0.224485 0.304530 0.819173 0.053 Uiso 1 1 calc R U . . .
C53 C 0.15042(10) 0.4299(3) 0.86039(15) 0.0411(7) Uani 1 1 d D . . . .
H53A H 0.139718 0.374951 0.891876 0.062 Uiso 1 1 calc R U . . .
H53B H 0.136902 0.407999 0.808202 0.062 Uiso 1 1 calc R U . . .
H53C H 0.135143 0.501523 0.867586 0.062 Uiso 1 1 calc R U . . .
C54 C 0.2208(2) 0.6965(4) 0.8479(2) 0.0284(12) Uani 0.589(9) 1 d D . P A 1
H54 H 0.251725 0.743450 0.843882 0.034 Uiso 0.589(9) 1 calc R U P A 1
C55 C 0.2150(7) 0.7087(12) 0.9281(4) 0.036(9) Uani 0.589(9) 1 d D . P A 1
H55A H 0.247840 0.681416 0.963832 0.054 Uiso 0.589(9) 1 calc R U P A 1
H55B H 0.209725 0.786310 0.938212 0.054 Uiso 0.589(9) 1 calc R U P A 1
H55C H 0.183830 0.665921 0.932753 0.054 Uiso 0.589(9) 1 calc R U P A 1
C56 C 0.1697(2) 0.7388(5) 0.7918(2) 0.0431(17) Uani 0.589(9) 1 d D . P A 1
H56A H 0.173539 0.730950 0.741407 0.052 Uiso 0.589(9) 1 calc R U P A 1
H56B H 0.138451 0.696116 0.796230 0.052 Uiso 0.589(9) 1 calc R U P A 1
H56C H 0.164346 0.816505 0.801689 0.052 Uiso 0.589(9) 1 calc R U P A 1
C57 C 0.31274(11) 0.5448(2) 0.85017(13) 0.0363(6) Uani 1 1 d D . . . .
H57 H 0.322102 0.468978 0.837219 0.044 Uiso 1 1 calc R U . . .
C58 C 0.34125(11) 0.5615(3) 0.93286(14) 0.0417(7) Uani 1 1 d D . . . .
H58A H 0.380170 0.549726 0.941677 0.063 Uiso 1 1 calc R U . . .
H58B H 0.327003 0.508937 0.962344 0.063 Uiso 1 1 calc R U . . .
H58C H 0.334800 0.636617 0.947388 0.063 Uiso 1 1 calc R U . . .
C59 C 0.33592(14) 0.6244(3) 0.80354(16) 0.0580(9) Uani 1 1 d D . . . .
H59A H 0.375160 0.614662 0.815400 0.087 Uiso 1 1 calc R U . . .
H59B H 0.327770 0.700186 0.814671 0.087 Uiso 1 1 calc R U . . .
H59C H 0.319650 0.609406 0.750691 0.087 Uiso 1 1 calc R U . . .
C61 C -0.02074(11) 0.1399(2) 0.37034(14) 0.0383(6) Uani 1 1 d D . . . .
H61A H -0.048844 0.084940 0.350472 0.058 Uiso 1 1 calc R U . . .
H61B H 0.014445 0.103360 0.387294 0.058 Uiso 1 1 calc R U . . .
H61C H -0.019914 0.193160 0.331404 0.058 Uiso 1 1 calc R U . . .
C62 C -0.09628(11) 0.3003(3) 0.41031(18) 0.0468(7) Uani 1 1 d D . . . .
H62A H -0.127419 0.253330 0.387773 0.070 Uiso 1 1 calc R U . . .
H62B H -0.089213 0.349028 0.372391 0.070 Uiso 1 1 calc R U . . .
H62C H -0.104024 0.344532 0.449893 0.070 Uiso 1 1 calc R U . . .
C63 C -0.04927(11) 0.1047(2) 0.51317(15) 0.0374(6) Uani 1 1 d D . . . .
H63A H -0.073987 0.049629 0.483980 0.056 Uiso 1 1 calc R U . . .
H63B H -0.065706 0.138399 0.549220 0.056 Uiso 1 1 calc R U . . .
H63C H -0.015211 0.069194 0.539522 0.056 Uiso 1 1 calc R U . . .
C64 C -0.07623(10) 0.3508(3) 0.60035(17) 0.0439(7) Uani 1 1 d D . . . .
H64A H -0.093843 0.366450 0.639429 0.066 Uiso 1 1 calc R U . . .
H64B H -0.089989 0.281236 0.575990 0.066 Uiso 1 1 calc R U . . .
H64C H -0.083997 0.410314 0.563669 0.066 Uiso 1 1 calc R U . . .
C65 C 0.01633(13) 0.2157(2) 0.70160(15) 0.0426(7) Uani 1 1 d D . . . .
H65A H -0.009670 0.206300 0.730743 0.064 Uiso 1 1 calc R U . . .
H65B H 0.052726 0.224379 0.735215 0.064 Uiso 1 1 calc R U . . .
H65C H 0.015390 0.150989 0.670137 0.064 Uiso 1 1 calc R U . . .
C66 C 0.01574(10) 0.4683(2) 0.69855(13) 0.0324(6) Uani 1 1 d D . . . .
H66A H -0.008348 0.476001 0.730656 0.049 Uiso 1 1 calc R U . . .
H66B H 0.011407 0.531940 0.665344 0.049 Uiso 1 1 calc R U . . .
H66C H 0.053277 0.464241 0.729226 0.049 Uiso 1 1 calc R U . . .
C67 C 0.52986(12) 0.8908(2) 0.59120(15) 0.0400(6) Uani 1 1 d D . . . .
H67A H 0.560586 0.916267 0.631385 0.060 Uiso 1 1 calc R U . . .
H67B H 0.496579 0.897499 0.606622 0.060 Uiso 1 1 calc R U . . .
H67C H 0.526884 0.935704 0.546817 0.060 Uiso 1 1 calc R U . . .
C68 C 0.55324(10) 0.6607(2) 0.65714(13) 0.0320(6) Uani 1 1 d D . . . .
H68A H 0.587875 0.682552 0.691278 0.048 Uiso 1 1 calc R U . . .
H68B H 0.554389 0.582483 0.645127 0.048 Uiso 1 1 calc R U . . .
H68C H 0.524172 0.673567 0.680677 0.048 Uiso 1 1 calc R U . . .
C69 C 0.60361(10) 0.7311(3) 0.54047(14) 0.0416(7) Uani 1 1 d D . . . .
H69A H 0.633887 0.762186 0.578919 0.062 Uiso 1 1 calc R U . . .
H69B H 0.599493 0.770948 0.493778 0.062 Uiso 1 1 calc R U . . .
H69C H 0.610708 0.653271 0.533261 0.062 Uiso 1 1 calc R U . . .
C70 C 0.52024(11) 0.8414(2) 0.36650(14) 0.0335(6) Uani 1 1 d D . . . .
H70A H 0.548054 0.851997 0.340424 0.050 Uiso 1 1 calc R U . . .
H70B H 0.534948 0.861236 0.418906 0.050 Uiso 1 1 calc R U . . .
H70C H 0.489044 0.888203 0.343957 0.050 Uiso 1 1 calc R U . . .
C71 C 0.55657(10) 0.5972(2) 0.37120(15) 0.0342(6) Uani 1 1 d D . . . .
H71A H 0.579460 0.621029 0.340081 0.051 Uiso 1 1 calc R U . . .
H71B H 0.542848 0.523032 0.356406 0.051 Uiso 1 1 calc R U . . .
H71C H 0.577851 0.596487 0.423376 0.051 Uiso 1 1 calc R U . . .
C72 C 0.45531(10) 0.6722(2) 0.26285(12) 0.0328(6) Uani 1 1 d D . . . .
H72A H 0.476006 0.689423 0.227491 0.049 Uiso 1 1 calc R U . . .
H72B H 0.423643 0.720439 0.253582 0.049 Uiso 1 1 calc R U . . .
H72C H 0.443487 0.595384 0.256718 0.049 Uiso 1 1 calc R U . . .
C54B C 0.1960(3) 0.6764(5) 0.8475(3) 0.0222(17) Uiso 0.411(9) 1 d D . P A 2
H54B H 0.156873 0.655774 0.834679 0.027 Uiso 0.411(9) 1 calc R U P A 2
C55B C 0.2139(9) 0.7101(17) 0.9292(6) 0.033(12) Uiso 0.411(9) 1 d D . P A 2
H55D H 0.210246 0.647365 0.960230 0.050 Uiso 0.411(9) 1 calc R U P A 2
H55E H 0.251778 0.733763 0.942160 0.050 Uiso 0.411(9) 1 calc R U P A 2
H55F H 0.191302 0.770893 0.937564 0.050 Uiso 0.411(9) 1 calc R U P A 2
C56B C 0.2020(4) 0.7755(6) 0.8002(4) 0.039(2) Uiso 0.411(9) 1 d D . P A 2
H56D H 0.190639 0.755081 0.747566 0.058 Uiso 0.411(9) 1 calc R U P A 2
H56E H 0.179458 0.836029 0.809047 0.058 Uiso 0.411(9) 1 calc R U P A 2
H56F H 0.239935 0.798899 0.813643 0.058 Uiso 0.411(9) 1 calc R U P A 2

loop_
_atom_site_aniso_label
_atom_site_aniso_U_11
_atom_site_aniso_U_22
_atom_site_aniso_U_33
_atom_site_aniso_U_23
_atom_site_aniso_U_13
_atom_site_aniso_U_12
Si1 0.0198(3) 0.0293(3) 0.0142(3) -0.0020(2) 0.0040(2) -0.0035(3)
Si2 0.0383(4) 0.0276(4) 0.0148(3) -0.0021(2) 0.0040(3) 0.0018(3)
Si3 0.0209(3) 0.0285(4) 0.0280(3) 0.0014(3) 0.0060(3) -0.0052(3)
Si4 0.0246(3) 0.0277(3) 0.0282(3) 0.0032(3) 0.0148(3) 0.0019(3)
Si5 0.0194(3) 0.0296(4) 0.0239(3) -0.0031(3) 0.0043(2) -0.0057(3)
Si6 0.0195(3) 0.0273(3) 0.0224(3) 0.0005(2) 0.0080(2) -0.0026(3)
C1 0.0157(10) 0.0254(12) 0.0187(10) 0.0013(9) 0.0058(8) -0.0013(9)
C2 0.0191(11) 0.0316(13) 0.0207(11) 0.0006(9) 0.0067(9) -0.0022(10)
C3 0.0181(11) 0.0261(12) 0.0191(10) 0.0008(9) 0.0068(9) -0.0010(9)
C4 0.0274(12) 0.0290(13) 0.0218(11) 0.0002(9) 0.0076(9) 0.0013(10)
C11 0.0177(11) 0.0212(11) 0.0171(10) 0.0006(8) 0.0042(8) 0.0010(9)
C12 0.0188(11) 0.0188(11) 0.0163(10) 0.0008(8) 0.0037(8) -0.0004(9)
C13 0.0198(11) 0.0218(11) 0.0160(10) -0.0010(8) 0.0044(8) -0.0001(9)
C14 0.0177(11) 0.0225(11) 0.0152(9) -0.0002(8) 0.0032(8) 0.0001(9)
C15 0.0193(11) 0.0252(12) 0.0176(10) -0.0018(9) 0.0051(9) -0.0003(9)
O15 0.0233(8) 0.0444(10) 0.0183(8) -0.0063(7) 0.0061(6) -0.0090(7)
C16 0.0169(10) 0.0235(12) 0.0186(10) 0.0020(9) 0.0049(8) 0.0006(9)
C17 0.0199(11) 0.0249(12) 0.0199(10) 0.0007(9) 0.0035(9) 0.0000(9)
C18 0.0192(11) 0.0253(12) 0.0213(10) 0.0037(9) 0.0054(9) 0.0011(9)
C19 0.0204(11) 0.0260(12) 0.0215(10) 0.0047(9) 0.0069(9) 0.0026(9)
C20 0.0226(11) 0.0250(12) 0.0185(10) 0.0011(9) 0.0072(9) 0.0015(9)
C21 0.0176(11) 0.0234(12) 0.0179(10) 0.0013(8) 0.0036(8) 0.0012(9)
C22 0.0183(11) 0.0243(12) 0.0168(10) 0.0005(8) 0.0040(8) 0.0022(9)
C23 0.0193(11) 0.0193(11) 0.0155(9) -0.0005(8) 0.0037(8) 0.0011(9)
C24 0.0195(11) 0.0207(11) 0.0162(10) 0.0004(8) 0.0027(8) 0.0024(9)
C25 0.0184(11) 0.0204(11) 0.0164(10) -0.0010(8) 0.0029(8) 0.0002(9)
C26 0.0198(11) 0.0217(11) 0.0189(10) -0.0009(8) 0.0053(9) -0.0001(9)
O26 0.0261(8) 0.0418(10) 0.0191(8) -0.0090(7) 0.0068(6) -0.0089(7)
C27 0.0193(11) 0.0224(11) 0.0183(10) 0.0009(8) 0.0044(9) -0.0008(9)
C28 0.0230(11) 0.0257(12) 0.0187(10) -0.0022(9) 0.0031(9) -0.0041(9)
C29 0.0203(11) 0.0225(12) 0.0218(10) -0.0004(9) 0.0050(9) -0.0021(9)
C30 0.0205(11) 0.0229(12) 0.0218(10) 0.0022(9) 0.0059(9) -0.0003(9)
C31 0.0207(11) 0.0245(12) 0.0176(10) 0.0008(9) 0.0051(9) 0.0010(9)
C32 0.0177(11) 0.0202(11) 0.0176(10) 0.0005(8) 0.0025(8) -0.0009(9)
C41 0.0330(13) 0.0304(13) 0.0185(10) -0.0013(9) 0.0055(10) -0.0044(11)
C42 0.0421(16) 0.0447(17) 0.0327(13) 0.0040(12) 0.0090(12) -0.0160(13)
C43 0.0605(19) 0.0327(15) 0.0323(13) 0.0023(11) 0.0136(13) 0.0040(13)
C44 0.0228(11) 0.0332(13) 0.0212(11) 0.0009(9) 0.0063(9) -0.0020(10)
C45 0.0362(14) 0.0407(15) 0.0258(12) -0.0025(11) 0.0131(10) 0.0045(12)
C46 0.0298(13) 0.0341(14) 0.0323(12) 0.0039(11) 0.0091(10) 0.0002(11)
C47 0.0220(12) 0.0340(14) 0.0252(11) 0.0006(10) 0.0050(10) -0.0038(10)
C48 0.0256(13) 0.0439(16) 0.0259(12) -0.0054(11) 0.0000(10) -0.0037(11)
C49 0.0217(13) 0.077(2) 0.0312(13) -0.0081(14) 0.0090(11) -0.0047(13)
C51 0.0285(12) 0.0393(14) 0.0170(10) -0.0018(10) 0.0062(9) 0.0037(11)
C52 0.0349(14) 0.0363(15) 0.0366(13) 0.0057(11) 0.0129(11) 0.0033(12)
C53 0.0303(14) 0.0568(19) 0.0367(14) -0.0028(13) 0.0102(12) 0.0037(13)
C54 0.032(3) 0.030(2) 0.026(2) -0.0013(17) 0.0121(19) -0.006(2)
C55 0.053(12) 0.034(8) 0.019(6) -0.010(2) 0.007(3) 0.011(3)
C56 0.055(4) 0.046(3) 0.026(2) 0.001(2) 0.007(2) 0.023(3)
C57 0.0452(16) 0.0395(15) 0.0237(12) -0.0041(11) 0.0084(11) -0.0106(12)
C58 0.0350(15) 0.0589(19) 0.0272(13) -0.0047(12) 0.0018(11) 0.0007(13)
C59 0.058(2) 0.078(2) 0.0343(15) 0.0039(15) 0.0063(14) -0.0341(18)
C61 0.0426(15) 0.0448(16) 0.0283(12) -0.0046(11) 0.0110(11) -0.0192(13)
C62 0.0282(14) 0.0470(18) 0.0577(18) 0.0085(14) -0.0010(13) -0.0035(13)
C63 0.0445(16) 0.0306(14) 0.0430(14) -0.0020(11) 0.0220(13) -0.0064(12)
C64 0.0277(14) 0.0460(17) 0.0626(18) -0.0102(14) 0.0200(13) -0.0017(12)
C65 0.0638(19) 0.0358(15) 0.0384(14) 0.0080(12) 0.0315(14) 0.0092(14)
C66 0.0316(13) 0.0383(15) 0.0317(12) -0.0004(11) 0.0161(11) 0.0026(11)
C67 0.0445(16) 0.0332(15) 0.0387(14) -0.0048(12) 0.0054(12) -0.0085(12)
C68 0.0234(12) 0.0403(15) 0.0302(12) 0.0001(11) 0.0039(10) -0.0009(11)
C69 0.0232(13) 0.068(2) 0.0322(13) -0.0025(13) 0.0051(11) -0.0076(13)
C70 0.0352(14) 0.0339(14) 0.0343(13) 0.0011(11) 0.0143(11) -0.0032(11)
C71 0.0269(13) 0.0366(15) 0.0416(14) 0.0004(12) 0.0138(11) -0.0003(11)
C72 0.0283(13) 0.0473(16) 0.0240(11) 0.0002(11) 0.0093(10) -0.0071(11)

loop_
_atom_type_symbol
_atom_type_description
_atom_type_scat_dispersion_real
_atom_type_scat_dispersion_imag
_atom_type_scat_source
C C 0.0181 0.0091 'International Tables Vol C Tables 4.2.6.8 and 6.1.1.4'
H H 0.0000 0.0000 'International Tables Vol C Tables 4.2.6.8 and 6.1.1.4'
O O 0.0492 0.0322 'International Tables Vol C Tables 4.2.6.8 and 6.1.1.4'
Si Si 0.2541 0.3302 'International Tables Vol C Tables 4.2.6.8 and 6.1.1.4'

loop_
_geom_angle_atom_site_label_1
_geom_angle_atom_site_label_2
_geom_angle_atom_site_label_3
_geom_angle
C2 Si1 C41 105.86(10)
C2 Si1 C44 106.82(10)
C41 Si1 C44 110.64(10)
C2 Si1 C47 109.71(10)
C41 Si1 C47 112.66(11)
C44 Si1 C47 110.86(11)
C4 Si2 C54 110.12(14)
C4 Si2 C51 106.63(11)
C54 Si2 C51 117.94(17)
C4 Si2 C57 106.34(10)
C54 Si2 C57 105.1(2)
C51 Si2 C57 110.14(11)
C4 Si2 C54B 105.72(19)
C51 Si2 C54B 102.0(2)
C57 Si2 C54B 124.8(3)
C62 Si3 C63 112.04(13)
C62 Si3 C61 106.67(14)
C63 Si3 C61 106.78(12)
C62 Si3 C18 111.70(12)
C63 Si3 C18 111.39(11)
C61 Si3 C18 107.92(11)
C65 Si4 C66 111.12(12)
C65 Si4 C64 111.42(14)
C66 Si4 C64 103.75(12)
C65 Si4 C19 108.76(11)
C66 Si4 C19 107.08(10)
C64 Si4 C19 114.56(12)
C69 Si5 C67 109.53(14)
C69 Si5 C68 104.68(12)
C67 Si5 C68 109.32(12)
C69 Si5 C29 119.07(11)
C67 Si5 C29 107.32(11)
C68 Si5 C29 106.61(10)
C72 Si6 C71 105.76(12)
C72 Si6 C70 107.06(12)
C71 Si6 C70 112.64(12)
C72 Si6 C30 109.35(10)
C71 Si6 C30 112.06(11)
C70 Si6 C30 109.74(11)
C2 C1 C11 177.1(2)
C1 C2 Si1 177.7(2)
C4 C3 C22 177.6(2)
C3 C4 Si2 176.5(2)
C12 C11 C1 119.34(19)
C12 C11 C32 120.64(18)
C1 C11 C32 120.00(18)
C11 C12 C13 122.25(18)
C11 C12 C25 120.63(19)
C13 C12 C25 117.12(18)
C14 C13 C12 122.54(19)
C14 C13 H13 118.7
C12 C13 H13 118.7
C13 C14 C23 120.16(19)
C13 C14 C15 119.48(18)
C23 C14 C15 120.36(18)
O15 C15 C16 121.61(19)
O15 C15 C14 121.65(18)
C16 C15 C14 116.74(17)
C17 C16 C21 119.35(19)
C17 C16 C15 119.80(18)
C21 C16 C15 120.85(19)
C16 C17 C18 123.5(2)
C16 C17 H17 118.3
C18 C17 H17 118.3
C17 C18 C19 117.21(19)
C17 C18 Si3 115.17(16)
C19 C18 Si3 127.57(16)
C20 C19 C18 118.49(19)
C20 C19 Si4 112.68(15)
C18 C19 Si4 128.82(16)
C19 C20 C21 123.65(19)
C19 C20 H20 118.2
C21 C20 H20 118.2
C20 C21 C16 117.61(19)
C20 C21 C22 121.63(18)
C16 C21 C22 120.73(18)
C23 C22 C3 119.73(19)
C23 C22 C21 120.48(18)
C3 C22 C21 119.79(18)
C22 C23 C24 121.66(18)
C22 C23 C14 120.81(19)
C24 C23 C14 117.52(18)
C25 C24 C23 122.19(19)
C25 C24 H24 118.9
C23 C24 H24 118.9
C24 C25 C12 120.46(19)
C24 C25 C26 118.94(18)
C12 C25 C26 120.59(18)
O26 C26 C27 121.76(19)
O26 C26 C25 121.78(18)
C27 C26 C25 116.45(17)
C28 C27 C32 119.67(19)
C28 C27 C26 118.74(18)
C32 C27 C26 121.53(19)
C27 C28 C29 123.81(19)
C27 C28 H28 118.1
C29 C28 H28 118.1
C28 C29 C30 116.73(19)
C28 C29 Si5 110.17(15)
C30 C29 Si5 133.09(16)
C31 C30 C29 118.49(19)
C31 C30 Si6 116.44(15)
C29 C30 Si6 125.00(16)
C30 C31 C32 123.80(19)
C30 C31 H31 118.1
C32 C31 H31 118.1
C31 C32 C27 117.22(19)
C31 C32 C11 122.63(18)
C27 C32 C11 120.15(18)
C43 C41 C42 110.3(2)
C43 C41 Si1 112.44(16)
C42 C41 Si1 110.61(17)
C43 C41 H41 107.8
C42 C41 H41 107.8
Si1 C41 H41 107.8
C41 C42 H42A 109.5
C41 C42 H42B 109.5
H42A C42 H42B 109.5
C41 C42 H42C 109.5
H42A C42 H42C 109.5
H42B C42 H42C 109.5
C41 C43 H43A 109.5
C41 C43 H43B 109.5
H43A C43 H43B 109.5
C41 C43 H43C 109.5
H43A C43 H43C 109.5
H43B C43 H43C 109.5
C46 C44 C45 110.2(2)
C46 C44 Si1 112.88(15)
C45 C44 Si1 111.78(16)
C46 C44 H44 107.2
C45 C44 H44 107.2
Si1 C44 H44 107.2
C44 C45 H45A 109.5
C44 C45 H45B 109.5
H45A C45 H45B 109.5
C44 C45 H45C 109.5
H45A C45 H45C 109.5
H45B C45 H45C 109.5
C44 C46 H46A 109.5
C44 C46 H46B 109.5
H46A C46 H46B 109.5
C44 C46 H46C 109.5
H46A C46 H46C 109.5
H46B C46 H46C 109.5
C49 C47 C48 109.6(2)
C49 C47 Si1 114.59(17)
C48 C47 Si1 111.33(16)
C49 C47 H47 107.0
C48 C47 H47 107.0
Si1 C47 H47 107.0
C47 C48 H48A 109.5
C47 C48 H48B 109.5
H48A C48 H48B 109.5
C47 C48 H48C 109.5
H48A C48 H48C 109.5
H48B C48 H48C 109.5
C47 C49 H49A 109.5
C47 C49 H49B 109.5
H49A C49 H49B 109.5
C47 C49 H49C 109.5
H49A C49 H49C 109.5
H49B C49 H49C 109.5
C52 C51 C53 109.4(2)
C52 C51 Si2 112.37(15)
C53 C51 Si2 112.66(18)
C52 C51 H51 107.4
C53 C51 H51 107.4
Si2 C51 H51 107.4
C51 C52 H52A 109.5
C51 C52 H52B 109.5
H52A C52 H52B 109.5
C51 C52 H52C 109.5
H52A C52 H52C 109.5
H52B C52 H52C 109.5
C51 C53 H53A 109.5
C51 C53 H53B 109.5
H53A C53 H53B 109.5
C51 C53 H53C 109.5
H53A C53 H53C 109.5
H53B C53 H53C 109.5
C56 C54 C55 109.8(7)
C56 C54 Si2 112.5(4)
C55 C54 Si2 110.6(6)
C56 C54 H54 107.9
C55 C54 H54 107.9
Si2 C54 H54 107.9
C54 C55 H55A 109.5
C54 C55 H55B 109.5
H55A C55 H55B 109.5
C54 C55 H55C 109.5
H55A C55 H55C 109.5
H55B C55 H55C 109.5
C54 C56 H56A 109.5
C54 C56 H56B 109.5
H56A C56 H56B 109.5
C54 C56 H56C 109.5
H56A C56 H56C 109.5
H56B C56 H56C 109.5
C59 C57 C58 109.8(2)
C59 C57 Si2 113.9(2)
C58 C57 Si2 112.55(18)
C59 C57 H57 106.7
C58 C57 H57 106.7
Si2 C57 H57 106.7
C57 C58 H58A 109.5
C57 C58 H58B 109.5
H58A C58 H58B 109.5
C57 C58 H58C 109.5
H58A C58 H58C 109.5
H58B C58 H58C 109.5
C57 C59 H59A 109.5
C57 C59 H59B 109.5
H59A C59 H59B 109.5
C57 C59 H59C 109.5
H59A C59 H59C 109.5
H59B C59 H59C 109.5
Si3 C61 H61A 109.5
Si3 C61 H61B 109.5
H61A C61 H61B 109.5
Si3 C61 H61C 109.5
H61A C61 H61C 109.5
H61B C61 H61C 109.5
Si3 C62 H62A 109.5
Si3 C62 H62B 109.5
H62A C62 H62B 109.5
Si3 C62 H62C 109.5
H62A C62 H62C 109.5
H62B C62 H62C 109.5
Si3 C63 H63A 109.5
Si3 C63 H63B 109.5
H63A C63 H63B 109.5
Si3 C63 H63C 109.5
H63A C63 H63C 109.5
H63B C63 H63C 109.5
Si4 C64 H64A 109.5
Si4 C64 H64B 109.5
H64A C64 H64B 109.5
Si4 C64 H64C 109.5
H64A C64 H64C 109.5
H64B C64 H64C 109.5
Si4 C65 H65A 109.5
Si4 C65 H65B 109.5
H65A C65 H65B 109.5
Si4 C65 H65C 109.5
H65A C65 H65C 109.5
H65B C65 H65C 109.5
Si4 C66 H66A 109.5
Si4 C66 H66B 109.5
H66A C66 H66B 109.5
Si4 C66 H66C 109.5
H66A C66 H66C 109.5
H66B C66 H66C 109.5
Si5 C67 H67A 109.5
Si5 C67 H67B 109.5
H67A C67 H67B 109.5
Si5 C67 H67C 109.5
H67A C67 H67C 109.5
H67B C67 H67C 109.5
Si5 C68 H68A 109.5
Si5 C68 H68B 109.5
H68A C68 H68B 109.5
Si5 C68 H68C 109.5
H68A C68 H68C 109.5
H68B C68 H68C 109.5
Si5 C69 H69A 109.5
Si5 C69 H69B 109.5
H69A C69 H69B 109.5
Si5 C69 H69C 109.5
H69A C69 H69C 109.5
H69B C69 H69C 109.5
Si6 C70 H70A 109.5
Si6 C70 H70B 109.5
H70A C70 H70B 109.5
Si6 C70 H70C 109.5
H70A C70 H70C 109.5
H70B C70 H70C 109.5
Si6 C71 H71A 109.5
Si6 C71 H71B 109.5
H71A C71 H71B 109.5
Si6 C71 H71C 109.5
H71A C71 H71C 109.5
H71B C71 H71C 109.5
Si6 C72 H72A 109.5
Si6 C72 H72B 109.5
H72A C72 H72B 109.5
Si6 C72 H72C 109.5
H72A C72 H72C 109.5
H72B C72 H72C 109.5
C55B C54B C56B 108.6(9)
C55B C54B Si2 110.9(9)
C56B C54B Si2 112.1(5)
C55B C54B H54B 108.4
C56B C54B H54B 108.4
Si2 C54B H54B 108.4
C54B C55B H55D 109.5
C54B C55B H55E 109.5
H55D C55B H55E 109.5
C54B C55B H55F 109.5
H55D C55B H55F 109.5
H55E C55B H55F 109.5
C54B C56B H56D 109.5
C54B C56B H56E 109.5
H56D C56B H56E 109.5
C54B C56B H56F 109.5
H56D C56B H56F 109.5
H56E C56B H56F 109.5

loop_
_geom_bond_atom_site_label_1
_geom_bond_atom_site_label_2
_geom_bond_distance
Si1 C2 1.852(2)
Si1 C41 1.884(2)
Si1 C44 1.888(2)
Si1 C47 1.894(2)
Si2 C4 1.851(2)
Si2 C54 1.880(4)
Si2 C51 1.881(2)
Si2 C57 1.888(3)
Si2 C54B 1.942(6)
Si3 C62 1.863(3)
Si3 C63 1.864(3)
Si3 C61 1.866(3)
Si3 C18 1.901(2)
Si4 C65 1.859(3)
Si4 C66 1.866(3)
Si4 C64 1.869(3)
Si4 C19 1.907(2)
Si5 C69 1.863(3)
Si5 C67 1.866(3)
Si5 C68 1.874(2)
Si5 C29 1.903(2)
Si6 C72 1.862(2)
Si6 C71 1.865(3)
Si6 C70 1.870(3)
Si6 C30 1.904(2)
C1 C2 1.213(3)
C1 C11 1.428(3)
C3 C4 1.210(3)
C3 C22 1.430(3)
C11 C12 1.395(3)
C11 C32 1.460(3)
C12 C13 1.428(3)
C12 C25 1.447(3)
C13 C14 1.364(3)
C13 H13 0.9500
C14 C23 1.443(3)
C14 C15 1.485(3)
C15 O15 1.229(2)
C15 C16 1.478(3)
C16 C17 1.392(3)
C16 C21 1.407(3)
C17 C18 1.402(3)
C17 H17 0.9500
C18 C19 1.433(3)
C19 C20 1.393(3)
C20 C21 1.402(3)
C20 H20 0.9500
C21 C22 1.455(3)
C22 C23 1.393(3)
C23 C24 1.429(3)
C24 C25 1.363(3)
C24 H24 0.9500
C25 C26 1.480(3)
C26 O26 1.226(2)
C26 C27 1.480(3)
C27 C28 1.389(3)
C27 C32 1.404(3)
C28 C29 1.400(3)
C28 H28 0.9500
C29 C30 1.437(3)
C30 C31 1.397(3)
C31 C32 1.402(3)
C31 H31 0.9500
C41 C43 1.532(4)
C41 C42 1.534(3)
C41 H41 1.0000
C42 H42A 0.9800
C42 H42B 0.9800
C42 H42C 0.9800
C43 H43A 0.9800
C43 H43B 0.9800
C43 H43C 0.9800
C44 C46 1.530(3)
C44 C45 1.536(3)
C44 H44 1.0000
C45 H45A 0.9800
C45 H45B 0.9800
C45 H45C 0.9800
C46 H46A 0.9800
C46 H46B 0.9800
C46 H46C 0.9800
C47 C49 1.529(3)
C47 C48 1.534(3)
C47 H47 1.0000
C48 H48A 0.9800
C48 H48B 0.9800
C48 H48C 0.9800
C49 H49A 0.9800
C49 H49B 0.9800
C49 H49C 0.9800
C51 C52 1.532(3)
C51 C53 1.535(3)
C51 H51 1.0000
C52 H52A 0.9800
C52 H52B 0.9800
C52 H52C 0.9800
C53 H53A 0.9800
C53 H53B 0.9800
C53 H53C 0.9800
C54 C56 1.529(7)
C54 C55 1.557(8)
C54 H54 1.0000
C55 H55A 0.9800
C55 H55B 0.9800
C55 H55C 0.9800
C56 H56A 0.9800
C56 H56B 0.9800
C56 H56C 0.9800
C57 C59 1.531(4)
C57 C58 1.534(3)
C57 H57 1.0000
C58 H58A 0.9800
C58 H58B 0.9800
C58 H58C 0.9800
C59 H59A 0.9800
C59 H59B 0.9800
C59 H59C 0.9800
C61 H61A 0.9800
C61 H61B 0.9800
C61 H61C 0.9800
C62 H62A 0.9800
C62 H62B 0.9800
C62 H62C 0.9800
C63 H63A 0.9800
C63 H63B 0.9800
C63 H63C 0.9800
C64 H64A 0.9800
C64 H64B 0.9800
C64 H64C 0.9800
C65 H65A 0.9800
C65 H65B 0.9800
C65 H65C 0.9800
C66 H66A 0.9800
C66 H66B 0.9800
C66 H66C 0.9800
C67 H67A 0.9800
C67 H67B 0.9800
C67 H67C 0.9800
C68 H68A 0.9800
C68 H68B 0.9800
C68 H68C 0.9800
C69 H69A 0.9800
C69 H69B 0.9800
C69 H69C 0.9800
C70 H70A 0.9800
C70 H70B 0.9800
C70 H70C 0.9800
C71 H71A 0.9800
C71 H71B 0.9800
C71 H71C 0.9800
C72 H72A 0.9800
C72 H72B 0.9800
C72 H72C 0.9800
C54B C55B 1.527(11)
C54B C56B 1.529(9)
C54B H54B 1.0000
C55B H55D 0.9800
C55B H55E 0.9800
C55B H55F 0.9800
C56B H56D 0.9800
C56B H56E 0.9800
C56B H56F 0.9800

loop_
_geom_torsion_atom_site_label_1
_geom_torsion_atom_site_label_2
_geom_torsion_atom_site_label_3
_geom_torsion_atom_site_label_4
_geom_torsion
C1 C11 C12 C13 -1.7(3)
C32 C11 C12 C13 179.6(2)
C1 C11 C12 C25 178.5(2)
C32 C11 C12 C25 -0.1(3)
C11 C12 C13 C14 179.8(2)
C25 C12 C13 C14 -0.4(3)
C12 C13 C14 C23 -0.3(3)
C12 C13 C14 C15 -179.8(2)
C13 C14 C15 O15 -1.7(3)
C23 C14 C15 O15 178.8(2)
C13 C14 C15 C16 178.5(2)
C23 C14 C15 C16 -1.0(3)
O15 C15 C16 C17 1.8(3)
C14 C15 C16 C17 -178.3(2)
O15 C15 C16 C21 -178.3(2)
C14 C15 C16 C21 1.6(3)
C21 C16 C17 C18 2.1(3)
C15 C16 C17 C18 -178.0(2)
C16 C17 C18 C19 2.1(3)
C16 C17 C18 Si3 -175.61(18)
C17 C18 C19 C20 -4.6(3)
Si3 C18 C19 C20 172.80(17)
C17 C18 C19 Si4 174.32(17)
Si3 C18 C19 Si4 -8.2(3)
C18 C19 C20 C21 3.1(3)
Si4 C19 C20 C21 -175.99(18)
C19 C20 C21 C16 1.1(3)
C19 C20 C21 C22 179.4(2)
C17 C16 C21 C20 -3.7(3)
C15 C16 C21 C20 176.4(2)
C17 C16 C21 C22 178.0(2)
C15 C16 C21 C22 -2.0(3)
C20 C21 C22 C23 -176.5(2)
C16 C21 C22 C23 1.8(3)
C20 C21 C22 C3 4.2(3)
C16 C21 C22 C3 -177.5(2)
C3 C22 C23 C24 -0.8(3)
C21 C22 C23 C24 179.9(2)
C3 C22 C23 C14 178.0(2)
C21 C22 C23 C14 -1.3(3)
C13 C14 C23 C22 -178.6(2)
C15 C14 C23 C22 0.9(3)
C13 C14 C23 C24 0.4(3)
C15 C14 C23 C24 179.84(19)
C22 C23 C24 C25 179.2(2)
C14 C23 C24 C25 0.3(3)
C23 C24 C25 C12 -1.0(3)
C23 C24 C25 C26 -179.8(2)
C11 C12 C25 C24 -179.2(2)
C13 C12 C25 C24 1.1(3)
C11 C12 C25 C26 -0.4(3)
C13 C12 C25 C26 179.87(19)
C24 C25 C26 O26 -1.2(3)
C12 C25 C26 O26 180.0(2)
C24 C25 C26 C27 178.9(2)
C12 C25 C26 C27 0.1(3)
O26 C26 C27 C28 3.5(3)
C25 C26 C27 C28 -176.6(2)
O26 C26 C27 C32 -179.2(2)
C25 C26 C27 C32 0.7(3)
C32 C27 C28 C29 -0.8(3)
C26 C27 C28 C29 176.6(2)
C27 C28 C29 C30 4.9(3)
C27 C28 C29 Si5 -174.23(19)
C28 C29 C30 C31 -4.5(3)
Si5 C29 C30 C31 174.34(18)
C28 C29 C30 Si6 172.33(17)
Si5 C29 C30 Si6 -8.8(3)
C29 C30 C31 C32 0.3(3)
Si6 C30 C31 C32 -176.83(17)
C30 C31 C32 C27 3.8(3)
C30 C31 C32 C11 -175.8(2)
C28 C27 C32 C31 -3.6(3)
C26 C27 C32 C31 179.2(2)
C28 C27 C32 C11 176.0(2)
C26 C27 C32 C11 -1.2(3)
C12 C11 C32 C31 -179.5(2)
C1 C11 C32 C31 1.9(3)
C12 C11 C32 C27 0.9(3)
C1 C11 C32 C27 -177.7(2)
C2 Si1 C41 C43 -57.2(2)
C44 Si1 C41 C43 -172.56(17)
C47 Si1 C41 C43 62.7(2)
C2 Si1 C41 C42 66.59(19)
C44 Si1 C41 C42 -48.78(19)
C47 Si1 C41 C42 -173.50(16)
C2 Si1 C44 C46 59.67(19)
C41 Si1 C44 C46 174.44(16)
C47 Si1 C44 C46 -59.82(19)
C2 Si1 C44 C45 -175.38(16)
C41 Si1 C44 C45 -60.60(19)
C47 Si1 C44 C45 65.14(19)
C2 Si1 C47 C49 30.8(2)
C41 Si1 C47 C49 -86.8(2)
C44 Si1 C47 C49 148.56(19)
C2 Si1 C47 C48 155.92(17)
C41 Si1 C47 C48 38.3(2)
C44 Si1 C47 C48 -86.35(19)
C4 Si2 C51 C52 65.57(19)
C54 Si2 C51 C52 -170.0(2)
C57 Si2 C51 C52 -49.4(2)
C54B Si2 C51 C52 176.2(3)
C4 Si2 C51 C53 -58.63(19)
C54 Si2 C51 C53 65.8(3)
C57 Si2 C51 C53 -173.61(17)
C54B Si2 C51 C53 52.0(3)
C4 Si2 C54 C56 27.4(5)
C51 Si2 C54 C56 -95.2(4)
C57 Si2 C54 C56 141.6(4)
C4 Si2 C54 C55 150.6(7)
C51 Si2 C54 C55 28.0(8)
C57 Si2 C54 C55 -95.2(7)
C4 Si2 C57 C59 58.3(2)
C54 Si2 C57 C59 -58.5(2)
C51 Si2 C57 C59 173.4(2)
C54B Si2 C57 C59 -64.9(3)
C4 Si2 C57 C58 -175.9(2)
C54 Si2 C57 C58 67.4(2)
C51 Si2 C57 C58 -60.7(2)
C54B Si2 C57 C58 60.9(3)
